data_2243845
loop_
_publ_author_name
'Akduran, Nurcan'
'Karakurt, Tuncay'
'H\"okelek, Tuncer'

_publ_section_title
;
 Crystal structure, Hirshfeld surface analysis, interaction energy, and
 DFT studies of cholesteryl heptanoate
;
_journal_coeditor_code MW2174
_journal_issue 7
_journal_name_full 'Acta Crystallographica Section E'
_journal_page_first 686
_journal_page_last 691
_journal_paper_doi 10.1107/S2056989021005661
_journal_volume 77
_journal_year 2021
_chemical_absolute_configuration unk
_chemical_formula_iupac 'C34 H58 O2'
_chemical_formula_moiety 'C34 H58 O2'
_chemical_formula_sum 'C34 H58 O2'
_chemical_formula_weight 498.80
_chemical_name_common 'Cholesteryl heptanoate'
_chemical_name_systematic 'Cholesteryl heptanoate'
_space_group_crystal_system monoclinic
_space_group_IT_number 4
_space_group_name_Hall 'P 2yb'
_space_group_name_H-M_alt 'P 1 21 1'
_atom_sites_solution_hydrogens geom
_audit_creation_method SHELXL-2018/3
_cell_angle_alpha 90
_cell_angle_beta 92.306(2)
_cell_angle_gamma 90
_cell_formula_units_Z 2
_cell_length_a 12.0622(3)
_cell_length_b 9.2715(2)
_cell_length_c 13.8140(4)
_cell_measurement_reflns_used 5761
_cell_measurement_temperature 120(2)
_cell_measurement_theta_max 27.32
_cell_measurement_theta_min 2.20
_cell_volume 1543.63(7)
_computing_cell_refinement
;
<i>SAINT</i> (Bruker, 2012)
;
_computing_data_collection
;
<i>APEX2</i> (Bruker, 2012)
;
_computing_data_reduction
;
<i>SAINT</i> (Bruker, 2012)
;
_computing_molecular_graphics
;
<i>ORTEP-3</i> for Windows (Farrugia, 2012)
;
_computing_publication_material
;
WinGX publication routines (Farrugia, 2012) and PLATON (Spek,
2020)
;
_computing_structure_refinement
;
<i>SHELXL2018/3</i> (Sheldrick, 2015<i>b</i>)
;
_computing_structure_solution
;
SHELXT (Sheldrick, 2015<i>a</i>)
;
_diffrn_ambient_temperature 120(2)
_diffrn_detector_area_resol_mean 8.3333
_diffrn_measured_fraction_theta_full 0.998
_diffrn_measured_fraction_theta_max 0.998
_diffrn_measurement_device_type 'Bruker APEXII QUAZAR three-circle diffractometer'
_diffrn_measurement_method '\f and \w scans'
_diffrn_radiation_type MoK\a
_diffrn_radiation_wavelength 0.71073
_diffrn_reflns_av_R_equivalents 0.0406
_diffrn_reflns_av_unetI/netI 0.0547
_diffrn_reflns_limit_h_max 15
_diffrn_reflns_limit_h_min -15
_diffrn_reflns_limit_k_max 12
_diffrn_reflns_limit_k_min -12
_diffrn_reflns_limit_l_max 17
_diffrn_reflns_limit_l_min -17
_diffrn_reflns_number 15024
_diffrn_reflns_theta_full 25.242
_diffrn_reflns_theta_max 27.479
_diffrn_reflns_theta_min 1.475
_exptl_absorpt_coefficient_mu 0.064
_exptl_absorpt_correction_type none
_exptl_crystal_colour colourless
_exptl_crystal_density_diffrn 1.073
_exptl_crystal_description plate
_exptl_crystal_F_000 556
_exptl_crystal_size_max 0.30
_exptl_crystal_size_mid 0.224
_exptl_crystal_size_min 0.093
_refine_diff_density_max 0.240
_refine_diff_density_min -0.221
_refine_ls_abs_structure_details
;
Flack <i>x</i>determined using 2417 quotients
[(<i>I</i>^+^)-(<i>I</i>^-^)]/[(<i>I</i>^+^)+(<i>I</i>^-^)]
(Parsons <i>et al.</i>,  2013)
;
_refine_ls_abs_structure_Flack 0.3(7)
_refine_ls_extinction_method none
_refine_ls_goodness_of_fit_ref 1.026
_refine_ls_hydrogen_treatment constr
_refine_ls_matrix_type full
_refine_ls_number_parameters 331
_refine_ls_number_reflns 6805
_refine_ls_number_restraints 1
_refine_ls_restrained_S_all 1.026
_refine_ls_R_factor_all 0.0526
_refine_ls_R_factor_gt 0.0458
_refine_ls_shift/su_max 0.000
_refine_ls_shift/su_mean 0.000
_refine_ls_structure_factor_coef Fsqd
_refine_ls_weighting_details 'w=1/[\s^2^(Fo^2^)+(0.0614P)^2^+0.1758P] where P=(Fo^2^+2Fc^2^)/3'
_refine_ls_weighting_scheme calc
_refine_ls_wR_factor_gt 0.1128
_refine_ls_wR_factor_ref 0.1175
_reflns_number_gt 6079
_reflns_number_total 6805
_reflns_threshold_expression 'I > 2\s(I)'
_cod_data_source_file mw2174sup1.cif
_cod_data_source_block I
_cod_original_sg_symbol_H-M 'P 21'
_cod_database_code 2243845
_shelx_space_group_comment
;
The symmetry employed for this shelxl refinement is uniquely defined
by the following loop, which should always be used as a source of
symmetry information in preference to the above space-group names.
They are only intended as comments.
;

loop_
_space_group_symop_operation_xyz
'x, y, z'
'-x, y+1/2, -z'

loop_
_atom_site_type_symbol
_atom_site_label
_atom_site_fract_x
_atom_site_fract_y
_atom_site_fract_z
_atom_site_U_iso_or_equiv
_atom_site_adp_type
_atom_site_calc_flag
_atom_site_occupancy
_atom_site_disorder_assembly
_atom_site_disorder_group
O O1 0.88629(14) 0.64631(18) 0.15841(13) 0.0314(4) Uani d 1 . .
O O2 0.91179(18) 0.8775(2) 0.11617(18) 0.0518(6) Uani d 1 . .
C C1 1.4569(2) 0.5375(3) -0.03304(19) 0.0381(6) Uani d 1 . .
H H1A 1.504609 0.496801 -0.079854 0.057 Uiso calc 1 . .
H H1B 1.431548 0.462591 0.008619 0.057 Uiso calc 1 . .
H H1C 1.497197 0.608290 0.004961 0.057 Uiso calc 1 . .
C C2 1.3584(2) 0.6081(3) -0.08471(17) 0.0316(5) Uani d 1 . .
H H2A 1.320002 0.536527 -0.124748 0.038 Uiso calc 1 . .
H H2B 1.385067 0.682562 -0.127298 0.038 Uiso calc 1 . .
C C3 1.2763(2) 0.6752(3) -0.01697(17) 0.0330(6) Uani d 1 . .
H H3A 1.251610 0.601733 0.027306 0.040 Uiso calc 1 . .
H H3B 1.313740 0.749700 0.021227 0.040 Uiso calc 1 . .
C C4 1.1761(2) 0.7401(3) -0.06989(18) 0.0308(5) Uani d 1 . .
H H4A 1.140592 0.665786 -0.109617 0.037 Uiso calc 1 . .
H H4B 1.201347 0.814656 -0.113085 0.037 Uiso calc 1 . .
C C5 1.0894(2) 0.8056(3) -0.00503(19) 0.0304(5) Uani d 1 . .
H H5A 1.124902 0.877278 0.036917 0.036 Uiso calc 1 . .
H H5B 1.033294 0.854229 -0.045343 0.036 Uiso calc 1 . .
C C6 1.0337(2) 0.6940(3) 0.0568(2) 0.0367(6) Uani d 1 . .
H H6A 1.006225 0.616313 0.015417 0.044 Uiso calc 1 . .
H H6B 1.088515 0.653667 0.102419 0.044 Uiso calc 1 . .
C C7 0.9385(2) 0.7534(3) 0.1125(2) 0.0335(6) Uani d 1 . .
C C8 0.79138(19) 0.6851(3) 0.21509(17) 0.0273(5) Uani d 1 . .
H H8 0.804295 0.779292 0.245756 0.033 Uiso calc 1 . .
C C9 0.78323(19) 0.5697(3) 0.29241(17) 0.0261(5) Uani d 1 . .
H H9A 0.848991 0.572960 0.335142 0.031 Uiso calc 1 . .
H H9B 0.780098 0.475481 0.261901 0.031 Uiso calc 1 . .
C C10 0.68089(18) 0.5910(2) 0.35138(16) 0.0220(4) Uani d 1 . .
C C11 0.57079(18) 0.6073(2) 0.29501(15) 0.0205(4) Uani d 1 . .
C C12 0.5379(2) 0.4598(3) 0.25045(17) 0.0267(5) Uani d 1 . .
H H12A 0.475360 0.471934 0.206043 0.040 Uiso calc 1 . .
H H12B 0.518810 0.394491 0.301058 0.040 Uiso calc 1 . .
H H12C 0.599259 0.421289 0.216544 0.040 Uiso calc 1 . .
C C13 0.58615(19) 0.7181(3) 0.21267(16) 0.0247(5) Uani d 1 . .
H H13A 0.519863 0.717802 0.170516 0.030 Uiso calc 1 . .
H H13B 0.593196 0.813491 0.241059 0.030 Uiso calc 1 . .
C C14 0.68645(19) 0.6904(3) 0.15136(17) 0.0278(5) Uani d 1 . .
H H14A 0.676936 0.599652 0.117096 0.033 Uiso calc 1 . .
H H14B 0.692363 0.766606 0.103719 0.033 Uiso calc 1 . .
C C15 0.69011(18) 0.5926(2) 0.44767(16) 0.0242(5) Uani d 1 . .
H H15 0.760872 0.583827 0.476350 0.029 Uiso calc 1 . .
C C16 0.59494(18) 0.6076(3) 0.51323(15) 0.0249(5) Uani d 1 . .
H H16A 0.596925 0.703036 0.542050 0.030 Uiso calc 1 . .
H H16B 0.603350 0.537672 0.565224 0.030 Uiso calc 1 . .
C C17 0.48277(18) 0.5853(2) 0.46075(15) 0.0205(4) Uani d 1 . .
H H17 0.471506 0.481913 0.449347 0.025 Uiso calc 1 . .
C C18 0.47990(17) 0.6643(2) 0.36225(15) 0.0195(4) Uani d 1 . .
H H18 0.498642 0.765154 0.376379 0.023 Uiso calc 1 . .
C C19 0.36285(18) 0.6654(3) 0.31454(15) 0.0241(5) Uani d 1 . .
H H19A 0.344502 0.568507 0.292694 0.029 Uiso calc 1 . .
H H19B 0.362694 0.727231 0.257918 0.029 Uiso calc 1 . .
C C20 0.27255(18) 0.7178(3) 0.38188(16) 0.0237(5) Uani d 1 . .
H H20A 0.285173 0.818564 0.397559 0.028 Uiso calc 1 . .
H H20B 0.200528 0.709896 0.348451 0.028 Uiso calc 1 . .
C C21 0.27233(17) 0.6294(2) 0.47595(15) 0.0199(4) Uani d 1 . .
C C22 0.2384(2) 0.4731(2) 0.45499(18) 0.0269(5) Uani d 1 . .
H H22A 0.166143 0.471404 0.423254 0.040 Uiso calc 1 . .
H H22B 0.236660 0.420533 0.514769 0.040 Uiso calc 1 . .
H H22C 0.291140 0.429430 0.413806 0.040 Uiso calc 1 . .
C C23 0.39003(17) 0.6415(2) 0.52227(14) 0.0196(4) Uani d 1 . .
H H23 0.404155 0.744866 0.531215 0.024 Uiso calc 1 . .
C C24 0.3794(2) 0.5788(3) 0.62369(16) 0.0272(5) Uani d 1 . .
H H24A 0.436235 0.617339 0.668192 0.033 Uiso calc 1 . .
H H24B 0.385290 0.474515 0.622739 0.033 Uiso calc 1 . .
C C25 0.26318(19) 0.6266(3) 0.65246(16) 0.0266(5) Uani d 1 . .
H H25A 0.268795 0.698477 0.703457 0.032 Uiso calc 1 . .
H H25B 0.221731 0.544824 0.675685 0.032 Uiso calc 1 . .
C C26 0.20397(17) 0.6915(2) 0.55966(15) 0.0210(4) Uani d 1 . .
H H26 0.216305 0.795963 0.561267 0.025 Uiso calc 1 . .
C C27 0.07807(18) 0.6667(3) 0.55763(15) 0.0251(5) Uani d 1 . .
H H27 0.065026 0.562329 0.557622 0.030 Uiso calc 1 . .
C C28 0.0200(2) 0.7293(3) 0.46669(18) 0.0342(6) Uani d 1 . .
H H28A -0.058932 0.724501 0.472814 0.051 Uiso calc 1 . .
H H28B 0.040410 0.674760 0.411099 0.051 Uiso calc 1 . .
H H28C 0.041967 0.828039 0.459043 0.051 Uiso calc 1 . .
C C29 0.02759(19) 0.7298(3) 0.64897(17) 0.0295(5) Uani d 1 . .
H H29A 0.076544 0.707596 0.704403 0.035 Uiso calc 1 . .
H H29B 0.024675 0.833916 0.642601 0.035 Uiso calc 1 . .
C C30 -0.08842(19) 0.6749(3) 0.66924(16) 0.0274(5) Uani d 1 . .
H H30A -0.139634 0.705361 0.617273 0.033 Uiso calc 1 . .
H H30B -0.087729 0.570343 0.670378 0.033 Uiso calc 1 . .
C C31 -0.1289(2) 0.7309(3) 0.76532(18) 0.0355(6) Uani d 1 . .
H H31A -0.117039 0.834280 0.767913 0.043 Uiso calc 1 . .
H H31B -0.083762 0.687938 0.817400 0.043 Uiso calc 1 . .
C C32 -0.2505(2) 0.7007(3) 0.78366(17) 0.0302(5) Uani d 1 . .
H H32 -0.295137 0.747125 0.731650 0.036 Uiso calc 1 . .
C C33 -0.2788(3) 0.5422(3) 0.7824(2) 0.0433(7) Uani d 1 . .
H H33A -0.262037 0.501912 0.720684 0.065 Uiso calc 1 . .
H H33B -0.356401 0.530157 0.793139 0.065 Uiso calc 1 . .
H H33C -0.236003 0.493674 0.832650 0.065 Uiso calc 1 . .
C C34 -0.2821(3) 0.7685(4) 0.8787(2) 0.0544(9) Uani d 1 . .
H H34A -0.266938 0.870126 0.877199 0.082 Uiso calc 1 . .
H H34B -0.239742 0.724853 0.931153 0.082 Uiso calc 1 . .
H H34C -0.359790 0.753511 0.887713 0.082 Uiso calc 1 . .

loop_
_atom_site_aniso_label
_atom_site_aniso_U_11
_atom_site_aniso_U_22
_atom_site_aniso_U_33
_atom_site_aniso_U_12
_atom_site_aniso_U_13
_atom_site_aniso_U_23
O1 0.0290(9) 0.0269(9) 0.0393(10) 0.0008(7) 0.0154(7) -0.0006(7)
O2 0.0526(13) 0.0282(10) 0.0772(16) 0.0055(9) 0.0329(11) 0.0059(10)
C1 0.0320(14) 0.0523(17) 0.0305(13) -0.0027(12) 0.0073(11) 0.0017(12)
C2 0.0344(13) 0.0339(13) 0.0269(12) -0.0017(11) 0.0082(10) 0.0022(10)
C3 0.0293(12) 0.0445(15) 0.0253(11) -0.0018(11) 0.0048(9) 0.0024(11)
C4 0.0330(13) 0.0312(13) 0.0287(12) -0.0034(10) 0.0087(10) 0.0065(10)
C5 0.0315(13) 0.0260(12) 0.0339(13) -0.0021(10) 0.0053(10) 0.0026(10)
C6 0.0329(13) 0.0294(13) 0.0492(15) 0.0020(11) 0.0183(11) 0.0053(12)
C7 0.0314(13) 0.0293(13) 0.0406(14) -0.0007(10) 0.0104(11) 0.0020(11)
C8 0.0262(11) 0.0255(11) 0.0309(12) 0.0001(10) 0.0114(9) -0.0057(10)
C9 0.0222(11) 0.0281(12) 0.0281(11) 0.0011(9) 0.0028(9) -0.0035(9)
C10 0.0224(11) 0.0172(10) 0.0265(11) 0.0008(8) 0.0039(8) -0.0032(8)
C11 0.0219(10) 0.0204(11) 0.0195(10) -0.0006(8) 0.0029(8) -0.0028(8)
C12 0.0285(12) 0.0244(11) 0.0275(12) -0.0006(9) 0.0035(9) -0.0071(9)
C13 0.0279(11) 0.0252(12) 0.0215(10) 0.0042(9) 0.0057(9) -0.0004(9)
C14 0.0328(12) 0.0281(12) 0.0231(11) 0.0027(10) 0.0097(9) -0.0008(9)
C15 0.0196(10) 0.0251(11) 0.0279(11) 0.0010(9) -0.0007(8) -0.0013(9)
C16 0.0249(11) 0.0302(12) 0.0197(10) 0.0039(10) 0.0012(8) -0.0003(9)
C17 0.0223(10) 0.0193(10) 0.0201(10) 0.0020(8) 0.0031(8) -0.0001(8)
C18 0.0220(10) 0.0184(10) 0.0183(10) 0.0003(8) 0.0030(8) -0.0018(8)
C19 0.0237(11) 0.0301(12) 0.0185(10) 0.0015(9) 0.0020(8) 0.0010(9)
C20 0.0214(10) 0.0275(12) 0.0222(10) 0.0025(9) 0.0014(8) 0.0010(9)
C21 0.0201(10) 0.0202(10) 0.0196(10) 0.0004(8) 0.0018(8) -0.0010(8)
C22 0.0282(12) 0.0242(12) 0.0289(12) -0.0014(9) 0.0077(9) -0.0052(9)
C23 0.0218(10) 0.0189(10) 0.0182(10) 0.0024(8) 0.0021(8) 0.0001(8)
C24 0.0290(12) 0.0309(12) 0.0218(11) 0.0071(10) 0.0040(9) 0.0045(9)
C25 0.0296(12) 0.0307(12) 0.0198(10) 0.0046(10) 0.0046(9) 0.0023(9)
C26 0.0231(10) 0.0205(10) 0.0197(10) 0.0017(9) 0.0021(8) -0.0011(8)
C27 0.0236(11) 0.0284(12) 0.0237(11) -0.0004(9) 0.0054(8) -0.0043(9)
C28 0.0238(12) 0.0484(16) 0.0306(13) 0.0023(11) 0.0035(9) -0.0017(11)
C29 0.0250(11) 0.0375(14) 0.0265(12) 0.0007(10) 0.0060(9) -0.0080(10)
C30 0.0272(11) 0.0301(12) 0.0252(11) 0.0006(10) 0.0061(9) -0.0047(10)
C31 0.0302(13) 0.0496(16) 0.0273(12) -0.0016(11) 0.0078(10) -0.0125(11)
C32 0.0317(12) 0.0334(13) 0.0262(11) 0.0029(10) 0.0095(9) 0.0004(10)
C33 0.0514(17) 0.0420(16) 0.0376(15) -0.0039(13) 0.0157(13) -0.0029(12)
C34 0.0498(18) 0.061(2) 0.0543(19) -0.0098(15) 0.0281(15) -0.0249(16)

loop_
_atom_type_symbol
_atom_type_description
_atom_type_scat_dispersion_real
_atom_type_scat_dispersion_imag
_atom_type_scat_source
C C 0.0033 0.0016 'International Tables Vol C Tables 4.2.6.8 and 6.1.1.4'
H H 0.0000 0.0000 'International Tables Vol C Tables 4.2.6.8 and 6.1.1.4'
O O 0.0106 0.0060 'International Tables Vol C Tables 4.2.6.8 and 6.1.1.4'

loop_
_geom_angle_atom_site_label_1
_geom_angle_atom_site_label_2
_geom_angle_atom_site_label_3
_geom_angle_site_symmetry_1
_geom_angle_site_symmetry_3
_geom_angle
_geom_angle_publ_flag
C7 O1 C8 . . 117.58(19) ?
C2 C1 H1A . . 109.5 ?
C2 C1 H1B . . 109.5 ?
H1A C1 H1B . . 109.5 ?
C2 C1 H1C . . 109.5 ?
H1A C1 H1C . . 109.5 ?
H1B C1 H1C . . 109.5 ?
C1 C2 C3 . . 113.9(2) ?
C1 C2 H2A . . 108.8 ?
C3 C2 H2A . . 108.8 ?
C1 C2 H2B . . 108.8 ?
C3 C2 H2B . . 108.8 ?
H2A C2 H2B . . 107.7 ?
C4 C3 C2 . . 113.1(2) ?
C4 C3 H3A . . 109.0 ?
C2 C3 H3A . . 109.0 ?
C4 C3 H3B . . 109.0 ?
C2 C3 H3B . . 109.0 ?
H3A C3 H3B . . 107.8 ?
C3 C4 C5 . . 115.3(2) ?
C3 C4 H4A . . 108.5 ?
C5 C4 H4A . . 108.5 ?
C3 C4 H4B . . 108.5 ?
C5 C4 H4B . . 108.5 ?
H4A C4 H4B . . 107.5 ?
C6 C5 C4 . . 112.9(2) ?
C6 C5 H5A . . 109.0 ?
C4 C5 H5A . . 109.0 ?
C6 C5 H5B . . 109.0 ?
C4 C5 H5B . . 109.0 ?
H5A C5 H5B . . 107.8 ?
C7 C6 C5 . . 113.7(2) ?
C7 C6 H6A . . 108.8 ?
C5 C6 H6A . . 108.8 ?
C7 C6 H6B . . 108.8 ?
C5 C6 H6B . . 108.8 ?
H6A C6 H6B . . 107.7 ?
O2 C7 O1 . . 123.8(2) ?
O2 C7 C6 . . 125.7(2) ?
O1 C7 C6 . . 110.5(2) ?
O1 C8 C14 . . 110.61(18) ?
O1 C8 C9 . . 106.15(18) ?
C14 C8 C9 . . 110.85(19) ?
O1 C8 H8 . . 109.7 ?
C14 C8 H8 . . 109.7 ?
C9 C8 H8 . . 109.7 ?
C8 C9 C10 . . 111.26(19) ?
C8 C9 H9A . . 109.4 ?
C10 C9 H9A . . 109.4 ?
C8 C9 H9B . . 109.4 ?
C10 C9 H9B . . 109.4 ?
H9A C9 H9B . . 108.0 ?
C15 C10 C9 . . 120.0(2) ?
C15 C10 C11 . . 123.19(19) ?
C9 C10 C11 . . 116.77(18) ?
C10 C11 C12 . . 108.74(18) ?
C10 C11 C13 . . 108.31(17) ?
C12 C11 C13 . . 109.31(18) ?
C10 C11 C18 . . 110.47(17) ?
C12 C11 C18 . . 111.26(18) ?
C13 C11 C18 . . 108.70(17) ?
C11 C12 H12A . . 109.5 ?
C11 C12 H12B . . 109.5 ?
H12A C12 H12B . . 109.5 ?
C11 C12 H12C . . 109.5 ?
H12A C12 H12C . . 109.5 ?
H12B C12 H12C . . 109.5 ?
C14 C13 C11 . . 114.64(18) ?
C14 C13 H13A . . 108.6 ?
C11 C13 H13A . . 108.6 ?
C14 C13 H13B . . 108.6 ?
C11 C13 H13B . . 108.6 ?
H13A C13 H13B . . 107.6 ?
C8 C14 C13 . . 110.22(18) ?
C8 C14 H14A . . 109.6 ?
C13 C14 H14A . . 109.6 ?
C8 C14 H14B . . 109.6 ?
C13 C14 H14B . . 109.6 ?
H14A C14 H14B . . 108.1 ?
C10 C15 C16 . . 124.8(2) ?
C10 C15 H15 . . 117.6 ?
C16 C15 H15 . . 117.6 ?
C15 C16 C17 . . 112.80(18) ?
C15 C16 H16A . . 109.0 ?
C17 C16 H16A . . 109.0 ?
C15 C16 H16B . . 109.0 ?
C17 C16 H16B . . 109.0 ?
H16A C16 H16B . . 107.8 ?
C16 C17 C23 . . 110.24(17) ?
C16 C17 C18 . . 110.06(17) ?
C23 C17 C18 . . 109.77(17) ?
C16 C17 H17 . . 108.9 ?
C23 C17 H17 . . 108.9 ?
C18 C17 H17 . . 108.9 ?
C19 C18 C17 . . 111.67(17) ?
C19 C18 C11 . . 113.81(17) ?
C17 C18 C11 . . 111.91(17) ?
C19 C18 H18 . . 106.3 ?
C17 C18 H18 . . 106.3 ?
C11 C18 H18 . . 106.3 ?
C18 C19 C20 . . 113.82(17) ?
C18 C19 H19A . . 108.8 ?
C20 C19 H19A . . 108.8 ?
C18 C19 H19B . . 108.8 ?
C20 C19 H19B . . 108.8 ?
H19A C19 H19B . . 107.7 ?
C21 C20 C19 . . 111.60(18) ?
C21 C20 H20A . . 109.3 ?
C19 C20 H20A . . 109.3 ?
C21 C20 H20B . . 109.3 ?
C19 C20 H20B . . 109.3 ?
H20A C20 H20B . . 108.0 ?
C22 C21 C20 . . 110.77(18) ?
C22 C21 C23 . . 112.56(18) ?
C20 C21 C23 . . 106.26(17) ?
C22 C21 C26 . . 110.19(18) ?
C20 C21 C26 . . 116.73(18) ?
C23 C21 C26 . . 99.87(16) ?
C21 C22 H22A . . 109.5 ?
C21 C22 H22B . . 109.5 ?
H22A C22 H22B . . 109.5 ?
C21 C22 H22C . . 109.5 ?
H22A C22 H22C . . 109.5 ?
H22B C22 H22C . . 109.5 ?
C17 C23 C24 . . 118.16(18) ?
C17 C23 C21 . . 115.40(17) ?
C24 C23 C21 . . 104.12(17) ?
C17 C23 H23 . . 106.1 ?
C24 C23 H23 . . 106.1 ?
C21 C23 H23 . . 106.1 ?
C23 C24 C25 . . 103.79(18) ?
C23 C24 H24A . . 111.0 ?
C25 C24 H24A . . 111.0 ?
C23 C24 H24B . . 111.0 ?
C25 C24 H24B . . 111.0 ?
H24A C24 H24B . . 109.0 ?
C24 C25 C26 . . 106.87(17) ?
C24 C25 H25A . . 110.3 ?
C26 C25 H25A . . 110.3 ?
C24 C25 H25B . . 110.3 ?
C26 C25 H25B . . 110.3 ?
H25A C25 H25B . . 108.6 ?
C27 C26 C21 . . 118.94(17) ?
C27 C26 C25 . . 112.11(18) ?
C21 C26 C25 . . 103.22(17) ?
C27 C26 H26 . . 107.3 ?
C21 C26 H26 . . 107.3 ?
C25 C26 H26 . . 107.3 ?
C28 C27 C26 . . 112.24(18) ?
C28 C27 C29 . . 110.25(19) ?
C26 C27 C29 . . 110.60(18) ?
C28 C27 H27 . . 107.9 ?
C26 C27 H27 . . 107.9 ?
C29 C27 H27 . . 107.9 ?
C27 C28 H28A . . 109.5 ?
C27 C28 H28B . . 109.5 ?
H28A C28 H28B . . 109.5 ?
C27 C28 H28C . . 109.5 ?
H28A C28 H28C . . 109.5 ?
H28B C28 H28C . . 109.5 ?
C30 C29 C27 . . 114.8(2) ?
C30 C29 H29A . . 108.6 ?
C27 C29 H29A . . 108.6 ?
C30 C29 H29B . . 108.6 ?
C27 C29 H29B . . 108.6 ?
H29A C29 H29B . . 107.5 ?
C31 C30 C29 . . 112.0(2) ?
C31 C30 H30A . . 109.2 ?
C29 C30 H30A . . 109.2 ?
C31 C30 H30B . . 109.2 ?
C29 C30 H30B . . 109.2 ?
H30A C30 H30B . . 107.9 ?
C30 C31 C32 . . 115.3(2) ?
C30 C31 H31A . . 108.5 ?
C32 C31 H31A . . 108.5 ?
C30 C31 H31B . . 108.5 ?
C32 C31 H31B . . 108.5 ?
H31A C31 H31B . . 107.5 ?
C33 C32 C34 . . 110.4(2) ?
C33 C32 C31 . . 113.3(2) ?
C34 C32 C31 . . 110.2(2) ?
C33 C32 H32 . . 107.6 ?
C34 C32 H32 . . 107.6 ?
C31 C32 H32 . . 107.6 ?
C32 C33 H33A . . 109.5 ?
C32 C33 H33B . . 109.5 ?
H33A C33 H33B . . 109.5 ?
C32 C33 H33C . . 109.5 ?
H33A C33 H33C . . 109.5 ?
H33B C33 H33C . . 109.5 ?
C32 C34 H34A . . 109.5 ?
C32 C34 H34B . . 109.5 ?
H34A C34 H34B . . 109.5 ?
C32 C34 H34C . . 109.5 ?
H34A C34 H34C . . 109.5 ?
H34B C34 H34C . . 109.5 ?

loop_
_geom_bond_atom_site_label_1
_geom_bond_atom_site_label_2
_geom_bond_site_symmetry_2
_geom_bond_distance
_geom_bond_publ_flag
O1 C7 . 1.348(3) ?
O1 C8 . 1.458(2) ?
O2 C7 . 1.196(3) ?
C1 C2 . 1.510(4) ?
C1 H1A . 0.9600 ?
C1 H1B . 0.9600 ?
C1 H1C . 0.9600 ?
C2 C3 . 1.523(3) ?
C2 H2A . 0.9700 ?
C2 H2B . 0.9700 ?
C3 C4 . 1.512(4) ?
C3 H3A . 0.9700 ?
C3 H3B . 0.9700 ?
C4 C5 . 1.530(3) ?
C4 H4A . 0.9700 ?
C4 H4B . 0.9700 ?
C5 C6 . 1.516(3) ?
C5 H5A . 0.9700 ?
C5 H5B . 0.9700 ?
C6 C7 . 1.510(3) ?
C6 H6A . 0.9700 ?
C6 H6B . 0.9700 ?
C8 C14 . 1.513(3) ?
C8 C9 . 1.518(3) ?
C8 H8 . 0.9800 ?
C9 C10 . 1.519(3) ?
C9 H9A . 0.9700 ?
C9 H9B . 0.9700 ?
C10 C15 . 1.330(3) ?
C10 C11 . 1.520(3) ?
C11 C12 . 1.545(3) ?
C11 C13 . 1.549(3) ?
C11 C18 . 1.558(3) ?
C12 H12A . 0.9600 ?
C12 H12B . 0.9600 ?
C12 H12C . 0.9600 ?
C13 C14 . 1.526(3) ?
C13 H13A . 0.9700 ?
C13 H13B . 0.9700 ?
C14 H14A . 0.9700 ?
C14 H14B . 0.9700 ?
C15 C16 . 1.497(3) ?
C15 H15 . 0.9300 ?
C16 C17 . 1.523(3) ?
C16 H16A . 0.9700 ?
C16 H16B . 0.9700 ?
C17 C23 . 1.524(3) ?
C17 C18 . 1.544(3) ?
C17 H17 . 0.9800 ?
C18 C19 . 1.534(3) ?
C18 H18 . 0.9800 ?
C19 C20 . 1.539(3) ?
C19 H19A . 0.9700 ?
C19 H19B . 0.9700 ?
C20 C21 . 1.536(3) ?
C20 H20A . 0.9700 ?
C20 H20B . 0.9700 ?
C21 C22 . 1.530(3) ?
C21 C23 . 1.538(3) ?
C21 C26 . 1.557(3) ?
C22 H22A . 0.9600 ?
C22 H22B . 0.9600 ?
C22 H22C . 0.9600 ?
C23 C24 . 1.527(3) ?
C23 H23 . 0.9800 ?
C24 C25 . 1.538(3) ?
C24 H24A . 0.9700 ?
C24 H24B . 0.9700 ?
C25 C26 . 1.563(3) ?
C25 H25A . 0.9700 ?
C25 H25B . 0.9700 ?
C26 C27 . 1.535(3) ?
C26 H26 . 0.9800 ?
C27 C28 . 1.528(3) ?
C27 C29 . 1.539(3) ?
C27 H27 . 0.9800 ?
C28 H28A . 0.9600 ?
C28 H28B . 0.9600 ?
C28 H28C . 0.9600 ?
C29 C30 . 1.525(3) ?
C29 H29A . 0.9700 ?
C29 H29B . 0.9700 ?
C30 C31 . 1.523(3) ?
C30 H30A . 0.9700 ?
C30 H30B . 0.9700 ?
C31 C32 . 1.524(3) ?
C31 H31A . 0.9700 ?
C31 H31B . 0.9700 ?
C32 C33 . 1.509(4) ?
C32 C34 . 1.518(4) ?
C32 H32 . 0.9800 ?
C33 H33A . 0.9600 ?
C33 H33B . 0.9600 ?
C33 H33C . 0.9600 ?
C34 H34A . 0.9600 ?
C34 H34B . 0.9600 ?
C34 H34C . 0.9600 ?

loop_
_geom_contact_atom_site_label_1
_geom_contact_atom_site_label_2
_geom_contact_distance
_geom_contact_site_symmetry_1
_geom_contact_site_symmetry_2
_geom_contact_publ_flag
O2 C14 3.277(2) . . no
O2 H5A 2.83 . . no
O2 H5B 2.73 . . no
O2 H8 2.43 . . yes
O2 H14B 2.84 . . no
O2 H4A 2.75 . 2_755 no
C20 C28 3.309(2) . . no
C22 C28 3.556(2) . . no
C3 H6B 2.86 . . no
C6 H3A 2.81 . . no
C7 H14B 2.97 . . no
C9 H12C 2.78 . . yes
C12 H17 2.90 . . no
C12 H9B 2.92 . . no
C12 H14A 2.85 . . no
C12 H19A 2.63 . . yes
C13 H19B 2.79 . . yes
C14 H12C 2.87 . . no
C15 H18 2.95 . . no
C15 H26 2.98 . 2_646 no
C16 H24A 2.93 . . no
C17 H12B 2.87 . . no
C17 H22C 2.78 . . yes
C19 H22C 2.74 . . yes
C19 H12A 2.73 . . yes
C19 H13A 2.84 . . no
C20 H28B 2.87 . . no
C21 H28B 2.93 . . no
C22 H19A 2.77 . . yes
C22 H24B 2.86 . . no
C22 H30A 2.91 . 2_546 no
C22 H27 2.70 . . yes
C22 H17 2.82 . . no
C24 H16B 2.88 . . no
C24 H22B 2.68 . . yes
C25 H22B 2.71 . . yes
C25 H29A 2.51 . . yes
C27 H22A 2.83 . . no
C28 H20B 2.78 . . yes
C28 H30A 2.90 . . no
C29 H25B 2.91 . . no
C30 H28A 2.79 . . yes
C30 H33A 2.75 . . yes
C33 H30B 2.84 . . no
H1A H33B 2.49 . 1_754 no
H1B H3A 2.55 . . no
H1B H34C 2.58 . 2_646 no
H1C H3B 2.59 . . no
H1C H13A 2.51 . 1_655 no
H2A H4A 2.49 . . no
H2A H14B 2.52 . 2_745 no
H2B H4B 2.55 . . no
H2B H12C 2.54 . 2_755 no
H3A H6B 2.31 . . yes
H3A H34A 2.52 . 2_646 no
H3B H5A 2.58 . . no
H4A H6A 2.46 . . no
H4B H9B 2.56 . 2_755 no
H5A H33C 2.45 . 2_656 no
H5B H6A 2.51 . 2_755 no
H8 H13B 2.56 . . no
H9A H15 2.26 . . yes
H9A H28A 2.58 . 1_655 no
H9B H12C 2.30 . . yes
H9B H14A 2.58 . . no
H12A H13A 2.40 . . no
H12A H19A 2.21 . . yes
H12B H17 2.30 . . yes
H12C H14A 2.37 . . yes
H13A H19B 2.29 . . yes
H13B H18 2.27 . . yes
H13B H24B 2.41 . 2_656 no
H14B H34B 2.58 . 1_654 no
H15 H28A 2.54 . 1_655 no
H15 H30A 2.51 . 1_655 no
H16A H18 2.60 . . no
H16A H23 2.36 . . yes
H16A H22C 2.56 . 2_656 no
H16B H20A 2.48 . 2_646 no
H17 H22C 2.26 . . yes
H18 H23 2.47 . . no
H18 H24B 2.39 . 2_656 no
H19A H22C 2.23 . . yes
H20A H23 2.39 . . no
H20A H26 2.45 . . no
H20A H33A 2.37 . 2_556 no
H20B H22A 2.48 . . no
H20B H28B 2.17 . . yes
H22A H27 2.41 . . no
H22A H28B 2.42 . . no
H22A H30A 2.55 . 2_546 no
H22B H24B 2.34 . . yes
H22B H25B 2.52 . . no
H22B H27 2.54 . . no
H23 H26 2.37 . . no
H25A H29A 2.32 . . yes
H25B H27 2.45 . . no
H25B H29A 2.36 . . no
H26 H28C 2.50 . . no
H27 H30B 2.46 . . no
H27 H28C 2.53 . 2_546 no
H28A H30A 2.26 . . yes
H28C H29B 2.55 . . no
H29A H31B 2.54 . . no
H29B H28C 2.55 . . no
H29B H31A 2.48 . . no
H30A H32 2.53 . . no
H30B H33A 2.33 . . yes
H31A H34A 2.42 . . no
H31B H33C 2.59 . . no
H31B H34B 2.52 . . no
H33B H34C 2.45 . . no
H33C H34B 2.54 . . no

loop_
_geom_torsion_atom_site_label_1
_geom_torsion_atom_site_label_2
_geom_torsion_atom_site_label_3
_geom_torsion_atom_site_label_4
_geom_torsion_site_symmetry_1
_geom_torsion_site_symmetry_2
_geom_torsion_site_symmetry_3
_geom_torsion_site_symmetry_4
_geom_torsion
_geom_torsion_publ_flag
C1 C2 C3 C4 . . . . -177.7(2) ?
C2 C3 C4 C5 . . . . 178.5(2) ?
C3 C4 C5 C6 . . . . -65.4(3) ?
C4 C5 C6 C7 . . . . -173.1(2) ?
C8 O1 C7 O2 . . . . 0.5(4) ?
C8 O1 C7 C6 . . . . -179.5(2) ?
C5 C6 C7 O2 . . . . -5.8(4) ?
C5 C6 C7 O1 . . . . 174.2(2) ?
C7 O1 C8 C14 . . . . 85.5(3) ?
C7 O1 C8 C9 . . . . -154.2(2) ?
O1 C8 C9 C10 . . . . -175.13(18) ?
C14 C8 C9 C10 . . . . -55.0(2) ?
C8 C9 C10 C15 . . . . -129.1(2) ?
C8 C9 C10 C11 . . . . 51.9(3) ?
C15 C10 C11 C12 . . . . -107.8(2) ?
C9 C10 C11 C12 . . . . 71.2(2) ?
C15 C10 C11 C13 . . . . 133.5(2) ?
C9 C10 C11 C13 . . . . -47.5(2) ?
C15 C10 C11 C18 . . . . 14.6(3) ?
C9 C10 C11 C18 . . . . -166.45(19) ?
C10 C11 C13 C14 . . . . 49.6(2) ?
C12 C11 C13 C14 . . . . -68.7(2) ?
C18 C11 C13 C14 . . . . 169.67(18) ?
O1 C8 C14 C13 . . . . 175.0(2) ?
C9 C8 C14 C13 . . . . 57.6(2) ?
C11 C13 C14 C8 . . . . -56.5(3) ?
C9 C10 C15 C16 . . . . -177.8(2) ?
C11 C10 C15 C16 . . . . 1.2(4) ?
C10 C15 C16 C17 . . . . 13.7(3) ?
C15 C16 C17 C23 . . . . -164.41(19) ?
C15 C16 C17 C18 . . . . -43.2(2) ?
C16 C17 C18 C19 . . . . -170.74(18) ?
C23 C17 C18 C19 . . . . -49.2(2) ?
C16 C17 C18 C11 . . . . 60.4(2) ?
C23 C17 C18 C11 . . . . -178.14(17) ?
C10 C11 C18 C19 . . . . -172.54(18) ?
C12 C11 C18 C19 . . . . -51.7(2) ?
C13 C11 C18 C19 . . . . 68.8(2) ?
C10 C11 C18 C17 . . . . -44.8(2) ?
C12 C11 C18 C17 . . . . 76.1(2) ?
C13 C11 C18 C17 . . . . -163.47(18) ?
C17 C18 C19 C20 . . . . 50.5(2) ?
C11 C18 C19 C20 . . . . 178.42(19) ?
C18 C19 C20 C21 . . . . -55.4(3) ?
C19 C20 C21 C22 . . . . -66.0(2) ?
C19 C20 C21 C23 . . . . 56.5(2) ?
C19 C20 C21 C26 . . . . 166.82(18) ?
C16 C17 C23 C24 . . . . -57.6(3) ?
C18 C17 C23 C24 . . . . -179.04(19) ?
C16 C17 C23 C21 . . . . 178.27(18) ?
C18 C17 C23 C21 . . . . 56.9(2) ?
C22 C21 C23 C17 . . . . 61.6(2) ?
C20 C21 C23 C17 . . . . -59.8(2) ?
C26 C21 C23 C17 . . . . 178.40(18) ?
C22 C21 C23 C24 . . . . -69.6(2) ?
C20 C21 C23 C24 . . . . 168.99(18) ?
C26 C21 C23 C24 . . . . 47.2(2) ?
C17 C23 C24 C25 . . . . -165.15(19) ?
C21 C23 C24 C25 . . . . -35.6(2) ?
C23 C24 C25 C26 . . . . 9.7(3) ?
C22 C21 C26 C27 . . . . -46.1(3) ?
C20 C21 C26 C27 . . . . 81.3(3) ?
C23 C21 C26 C27 . . . . -164.72(19) ?
C22 C21 C26 C25 . . . . 78.7(2) ?
C20 C21 C26 C25 . . . . -153.80(19) ?
C23 C21 C26 C25 . . . . -39.9(2) ?
C24 C25 C26 C27 . . . . 148.31(19) ?
C24 C25 C26 C21 . . . . 19.1(2) ?
C21 C26 C27 C28 . . . . -59.3(3) ?
C25 C26 C27 C28 . . . . -179.7(2) ?
C21 C26 C27 C29 . . . . 177.2(2) ?
C25 C26 C27 C29 . . . . 56.7(3) ?
C28 C27 C29 C30 . . . . 72.1(3) ?
C26 C27 C29 C30 . . . . -163.2(2) ?
C27 C29 C30 C31 . . . . 174.7(2) ?
C29 C30 C31 C32 . . . . 170.8(2) ?
C30 C31 C32 C33 . . . . 58.8(3) ?
C30 C31 C32 C34 . . . . -176.9(3) ?

_cod_database_fobs_code 2243845
